data_2225283
loop_
_publ_author_name
'Reddy, Palakshi B.'
'Vijayakumar, V.'
'Sarveswari, S.'
'Narasimhamurthy, T.'
'Tiekink, Edward R. T.'

_publ_section_title
;
 1-[5-Acetyl-4-(4-bromophenyl)-2,6-dimethyl-1,4-dihydropyridin-3-yl]ethanone
 monohydrate
;
_journal_issue 3
_journal_name_full 'Acta Crystallographica Section E'
_journal_page_first o658
_journal_page_last o659
_journal_paper_doi 10.1107/S1600536810006124
_journal_volume 66
_journal_year 2010
_chemical_formula_iupac 'C17 H18 Br N O2, H2 O'
_chemical_formula_moiety 'C17 H18 Br N O2, H2 O'
_chemical_formula_sum 'C17 H20 Br N O3'
_chemical_formula_weight 366.25
_chemical_name_systematic
;
1-[5-Acetyl-4-(4-bromophenyl)-2,6-dimethyl-1,4-dihydropyridin-3-yl]ethanone
monohydrate
;
_space_group_IT_number 14
_symmetry_cell_setting monoclinic
_symmetry_space_group_name_Hall '-P 2ybc'
_symmetry_space_group_name_H-M 'P 1 21/c 1'
_atom_sites_solution_hydrogens geom
_atom_sites_solution_primary direct
_atom_sites_solution_secondary difmap
_audit_creation_method SHELXL-97
_cell_angle_alpha 90
_cell_angle_beta 102.1120(10)
_cell_angle_gamma 90
_cell_formula_units_Z 4
_cell_length_a 13.5236(3)
_cell_length_b 10.3866(2)
_cell_length_c 15.0939(3)
_cell_measurement_reflns_used 7408
_cell_measurement_temperature 293(2)
_cell_measurement_theta_max 22.7
_cell_measurement_theta_min 2.4
_cell_volume 2072.96(7)
_computing_cell_refinement 'SAINT (Bruker, 2001)'
_computing_data_collection 'SMART (Bruker, 2001)'
_computing_data_reduction 'SAINT (Bruker, 2001'
_computing_molecular_graphics 'ORTEP-3 (Farrugia, 1997) and DIAMOND (Brandenburg, 2006)'
_computing_publication_material 'publCIF (Westrip, 2010)'
_computing_structure_refinement 'SHELXL97 (Sheldrick, 2008) and PLATON (Spek, 2009)'
_computing_structure_solution 'SHELXS97 (Sheldrick, 2008)'
_diffrn_ambient_temperature 293(2)
_diffrn_measured_fraction_theta_full 1.000
_diffrn_measured_fraction_theta_max 1.000
_diffrn_measurement_device_type 'Bruker SMART APEX CCD diffractometer'
_diffrn_measurement_method '\w scans'
_diffrn_radiation_monochromator graphite
_diffrn_radiation_source 'fine-focus sealed tube'
_diffrn_radiation_type MoK\a
_diffrn_radiation_wavelength 0.71073
_diffrn_reflns_av_R_equivalents 0.032
_diffrn_reflns_av_sigmaI/netI 0.021
_diffrn_reflns_limit_h_max 15
_diffrn_reflns_limit_h_min -16
_diffrn_reflns_limit_k_max 12
_diffrn_reflns_limit_k_min 0
_diffrn_reflns_limit_l_max 17
_diffrn_reflns_limit_l_min 0
_diffrn_reflns_number 27847
_diffrn_reflns_theta_full 25.0
_diffrn_reflns_theta_max 25.0
_diffrn_reflns_theta_min 1.5
_exptl_absorpt_coefficient_mu 1.992
_exptl_absorpt_correction_T_max 0.819
_exptl_absorpt_correction_T_min 0.768
_exptl_absorpt_correction_type multi-scan
_exptl_absorpt_process_details '(SADABS; Bruker, 1998)'
_exptl_crystal_colour colourless
_exptl_crystal_density_diffrn 1.174
_exptl_crystal_density_method 'not measured'
_exptl_crystal_description block
_exptl_crystal_F_000 752
_exptl_crystal_size_max 0.21
_exptl_crystal_size_mid 0.11
_exptl_crystal_size_min 0.10
_refine_diff_density_max 0.56
_refine_diff_density_min -0.75
_refine_ls_extinction_method none
_refine_ls_goodness_of_fit_ref 1.08
_refine_ls_hydrogen_treatment mixed
_refine_ls_matrix_type full
_refine_ls_number_parameters 212
_refine_ls_number_reflns 3658
_refine_ls_number_restraints 4
_refine_ls_restrained_S_all 1.08
_refine_ls_R_factor_all 0.072
_refine_ls_R_factor_gt 0.049
_refine_ls_shift/su_max 0.001
_refine_ls_shift/su_mean 0.000
_refine_ls_structure_factor_coef Fsqd
_refine_ls_weighting_details 'calc w=1/[\s^2^(Fo^2^)+(0.071P)^2^+1.0899P] where P=(Fo^2^+2Fc^2^)/3'
_refine_ls_weighting_scheme calc
_refine_ls_wR_factor_gt 0.138
_refine_ls_wR_factor_ref 0.147
_reflns_number_gt 2611
_reflns_number_total 3658
_reflns_threshold_expression I>2\s(I)
_cod_data_source_file hg2647.cif
_cod_data_source_block I
_cod_original_sg_symbol_H-M 'P 21/c'
_cod_database_code 2225283
_cod_database_fobs_code 2225283

loop_
_symmetry_equiv_pos_as_xyz
'x, y, z'
'-x, y+1/2, -z+1/2'
'-x, -y, -z'
'x, -y-1/2, z-1/2'

loop_
_atom_site_type_symbol
_atom_site_label
_atom_site_fract_x
_atom_site_fract_y
_atom_site_fract_z
_atom_site_U_iso_or_equiv
_atom_site_adp_type
_atom_site_calc_flag
_atom_site_refinement_flags
_atom_site_occupancy
_atom_site_disorder_assembly
_atom_site_disorder_group
Br Br -0.15936(3) 0.08244(7) 0.77808(4) 0.1238(3) Uani d . 1 . .
O O1 0.3468(2) 0.35143(19) 0.87926(13) 0.0640(6) Uani d . 1 . .
O O2 0.3961(2) -0.2324(2) 0.88848(14) 0.0691(7) Uani d . 1 . .
N N1 0.35579(19) 0.0281(2) 1.09364(14) 0.0423(5) Uani d D 1 . .
H H1N 0.367(2) 0.001(3) 1.1502(7) 0.051 Uiso d D 1 . .
C C1 0.3493(2) 0.1585(2) 1.07651(16) 0.0388(6) Uani d . 1 . .
C C2 0.33562(19) 0.1993(2) 0.98949(16) 0.0350(6) Uani d . 1 . .
C C3 0.3071(2) 0.1007(2) 0.91317(16) 0.0356(6) Uani d . 1 . .
H H3 0.3358 0.1303 0.8623 0.043 Uiso calc R 1 . .
C C4 0.3524(2) -0.0305(2) 0.94161(16) 0.0365(6) Uani d . 1 . .
C C5 0.3691(2) -0.0629(2) 1.03099(17) 0.0389(6) Uani d . 1 . .
C C6 0.3600(3) 0.2362(3) 1.16203(18) 0.0559(8) Uani d . 1 . .
H H6A 0.4253 0.2768 1.1752 0.084 Uiso calc R 1 . .
H H6B 0.3535 0.1805 1.2113 0.084 Uiso calc R 1 . .
H H6C 0.3082 0.3008 1.1542 0.084 Uiso calc R 1 . .
C C7 0.3489(2) 0.3316(2) 0.96005(17) 0.0425(6) Uani d . 1 . .
C C8 0.3688(3) 0.4445(3) 1.0225(2) 0.0683(10) Uani d . 1 . .
H H8A 0.3782 0.5201 0.9886 0.102 Uiso calc R 1 . .
H H8B 0.4287 0.4289 1.0681 0.102 Uiso calc R 1 . .
H H8C 0.3123 0.4570 1.0508 0.102 Uiso calc R 1 . .
C C9 0.3687(2) -0.1214(3) 0.87207(19) 0.0463(7) Uani d . 1 . .
C C10 0.3516(3) -0.0759(3) 0.7756(2) 0.0723(11) Uani d . 1 . .
H H10A 0.3597 -0.1469 0.7370 0.108 Uiso calc R 1 . .
H H10B 0.3997 -0.0099 0.7705 0.108 Uiso calc R 1 . .
H H10C 0.2843 -0.0420 0.7577 0.108 Uiso calc R 1 . .
C C11 0.4025(3) -0.1911(3) 1.07260(19) 0.0558(8) Uani d . 1 . .
H H11A 0.3465 -0.2500 1.0612 0.084 Uiso calc R 1 . .
H H11B 0.4262 -0.1811 1.1368 0.084 Uiso calc R 1 . .
H H11C 0.4561 -0.2243 1.0464 0.084 Uiso calc R 1 . .
C C12 0.1926(2) 0.0954(3) 0.88046(17) 0.0417(6) Uani d . 1 . .
C C13 0.1332(2) 0.0057(3) 0.9125(2) 0.0638(9) Uani d . 1 . .
H H13 0.1640 -0.0542 0.9553 0.077 Uiso calc R 1 . .
C C14 0.0291(3) 0.0023(4) 0.8828(3) 0.0778(11) Uani d . 1 . .
H H14 -0.0092 -0.0592 0.9054 0.093 Uiso calc R 1 . .
C C15 -0.0166(3) 0.0895(4) 0.8205(3) 0.0766(10) Uani d . 1 . .
C C16 0.0384(3) 0.1807(4) 0.7877(3) 0.0858(12) Uani d . 1 . .
H H16 0.0063 0.2406 0.7456 0.103 Uiso calc R 1 . .
C C17 0.1432(3) 0.1839(4) 0.8176(2) 0.0686(9) Uani d . 1 . .
H H17 0.1805 0.2465 0.7951 0.082 Uiso calc R 1 . .
O O1W 0.40559(17) -0.05147(18) 1.28219(12) 0.0510(5) Uani d D 1 . .
H H1w 0.392(3) 0.0100(17) 1.3139(18) 0.076 Uiso d D 1 . .
H H2w 0.397(3) -0.1227(12) 1.3060(19) 0.076 Uiso d D 1 . .

loop_
_atom_site_aniso_label
_atom_site_aniso_U_11
_atom_site_aniso_U_22
_atom_site_aniso_U_33
_atom_site_aniso_U_12
_atom_site_aniso_U_13
_atom_site_aniso_U_23
Br 0.0512(3) 0.1686(6) 0.1423(5) -0.0066(3) -0.0009(3) 0.0017(4)
O1 0.1159(19) 0.0375(11) 0.0411(11) -0.0092(11) 0.0222(11) 0.0047(9)
O2 0.117(2) 0.0393(12) 0.0529(12) 0.0149(12) 0.0218(12) -0.0105(10)
N1 0.0692(15) 0.0318(12) 0.0288(11) 0.0016(11) 0.0171(11) 0.0033(9)
C1 0.0527(16) 0.0324(14) 0.0334(13) -0.0002(12) 0.0141(11) -0.0015(11)
C2 0.0460(14) 0.0276(13) 0.0329(13) 0.0004(11) 0.0114(11) -0.0029(10)
C3 0.0488(15) 0.0305(13) 0.0289(12) -0.0032(11) 0.0115(11) -0.0018(10)
C4 0.0500(15) 0.0261(13) 0.0345(13) -0.0033(11) 0.0112(11) -0.0032(10)
C5 0.0489(15) 0.0315(14) 0.0384(14) -0.0017(11) 0.0139(12) -0.0024(11)
C6 0.094(2) 0.0406(16) 0.0359(15) 0.0006(16) 0.0212(15) -0.0059(12)
C7 0.0553(16) 0.0337(14) 0.0383(15) 0.0002(12) 0.0095(12) -0.0004(11)
C8 0.119(3) 0.0339(16) 0.0524(19) -0.0096(17) 0.019(2) -0.0023(14)
C9 0.0599(18) 0.0373(16) 0.0431(15) -0.0024(13) 0.0142(13) -0.0079(12)
C10 0.128(4) 0.053(2) 0.0389(17) 0.0131(19) 0.026(2) -0.0095(14)
C11 0.089(2) 0.0354(15) 0.0454(16) 0.0085(15) 0.0189(16) 0.0056(12)
C12 0.0522(16) 0.0400(14) 0.0342(13) -0.0012(13) 0.0123(12) -0.0037(11)
C13 0.057(2) 0.064(2) 0.069(2) -0.0095(16) 0.0116(16) 0.0129(17)
C14 0.061(2) 0.088(3) 0.087(3) -0.019(2) 0.020(2) 0.005(2)
C15 0.0472(19) 0.097(3) 0.082(3) -0.005(2) 0.0069(18) -0.005(2)
C16 0.061(2) 0.093(3) 0.093(3) 0.011(2) -0.005(2) 0.028(2)
C17 0.059(2) 0.076(2) 0.067(2) -0.0011(18) 0.0042(16) 0.0236(18)
O1w 0.0796(15) 0.0376(10) 0.0379(11) 0.0059(10) 0.0170(10) 0.0048(8)

loop_
_atom_type_symbol
_atom_type_description
_atom_type_scat_dispersion_real
_atom_type_scat_dispersion_imag
_atom_type_scat_source
C C 0.0033 0.0016 'International Tables Vol C Tables 4.2.6.8 and 6.1.1.4'
H H 0.0000 0.0000 'International Tables Vol C Tables 4.2.6.8 and 6.1.1.4'
N N 0.0061 0.0033 'International Tables Vol C Tables 4.2.6.8 and 6.1.1.4'
O O 0.0106 0.0060 'International Tables Vol C Tables 4.2.6.8 and 6.1.1.4'
Br Br -0.2901 2.4595 'International Tables Vol C Tables 4.2.6.8 and 6.1.1.4'

loop_
_geom_angle_atom_site_label_1
_geom_angle_atom_site_label_2
_geom_angle_atom_site_label_3
_geom_angle_site_symmetry_1
_geom_angle_site_symmetry_3
_geom_angle
_geom_angle_publ_flag
C5 N1 C1 . . 124.0(2) ?
C5 N1 H1N . . 115(2) ?
C1 N1 H1N . . 119(2) ?
C2 C1 N1 . . 118.7(2) ?
C2 C1 C6 . . 129.3(2) ?
N1 C1 C6 . . 112.0(2) ?
C1 C2 C7 . . 125.9(2) ?
C1 C2 C3 . . 118.8(2) ?
C7 C2 C3 . . 115.3(2) ?
C4 C3 C12 . . 112.4(2) ?
C4 C3 C2 . . 111.4(2) ?
C12 C3 C2 . . 110.3(2) ?
C4 C3 H3 . . 107.5 ?
C12 C3 H3 . . 107.5 ?
C2 C3 H3 . . 107.5 ?
C5 C4 C9 . . 122.2(2) ?
C5 C4 C3 . . 118.3(2) ?
C9 C4 C3 . . 119.3(2) ?
C4 C5 N1 . . 119.5(2) ?
C4 C5 C11 . . 127.3(2) ?
N1 C5 C11 . . 113.2(2) ?
C1 C6 H6A . . 109.5 ?
C1 C6 H6B . . 109.5 ?
H6A C6 H6B . . 109.5 ?
C1 C6 H6C . . 109.5 ?
H6A C6 H6C . . 109.5 ?
H6B C6 H6C . . 109.5 ?
O1 C7 C2 . . 118.6(2) ?
O1 C7 C8 . . 117.2(2) ?
C2 C7 C8 . . 124.2(2) ?
C7 C8 H8A . . 109.5 ?
C7 C8 H8B . . 109.5 ?
H8A C8 H8B . . 109.5 ?
C7 C8 H8C . . 109.5 ?
H8A C8 H8C . . 109.5 ?
H8B C8 H8C . . 109.5 ?
O2 C9 C4 . . 123.3(3) ?
O2 C9 C10 . . 118.2(2) ?
C4 C9 C10 . . 118.5(2) ?
C9 C10 H10A . . 109.5 ?
C9 C10 H10B . . 109.5 ?
H10A C10 H10B . . 109.5 ?
C9 C10 H10C . . 109.5 ?
H10A C10 H10C . . 109.5 ?
H10B C10 H10C . . 109.5 ?
C5 C11 H11A . . 109.5 ?
C5 C11 H11B . . 109.5 ?
H11A C11 H11B . . 109.5 ?
C5 C11 H11C . . 109.5 ?
H11A C11 H11C . . 109.5 ?
H11B C11 H11C . . 109.5 ?
C13 C12 C17 . . 116.9(3) ?
C13 C12 C3 . . 122.5(3) ?
C17 C12 C3 . . 120.6(3) ?
C12 C13 C14 . . 122.0(3) ?
C12 C13 H13 . . 119.0 ?
C14 C13 H13 . . 119.0 ?
C15 C14 C13 . . 119.4(3) ?
C15 C14 H14 . . 120.3 ?
C13 C14 H14 . . 120.3 ?
C14 C15 C16 . . 120.8(3) ?
C14 C15 Br . . 119.3(3) ?
C16 C15 Br . . 119.9(3) ?
C15 C16 C17 . . 119.7(4) ?
C15 C16 H16 . . 120.1 ?
C17 C16 H16 . . 120.1 ?
C12 C17 C16 . . 121.1(3) ?
C12 C17 H17 . . 119.5 ?
C16 C17 H17 . . 119.5 ?
H1w O1w H2w . . 111(3) ?

loop_
_geom_bond_atom_site_label_1
_geom_bond_atom_site_label_2
_geom_bond_site_symmetry_2
_geom_bond_distance
_geom_bond_publ_flag
Br C15 . 1.904(4) ?
O1 C7 . 1.231(3) ?
O2 C9 . 1.221(3) ?
N1 C5 . 1.375(3) ?
N1 C1 . 1.378(3) ?
N1 H1n . 0.881(14) ?
C1 C2 . 1.355(3) ?
C1 C6 . 1.503(4) ?
C2 C7 . 1.467(4) ?
C2 C3 . 1.530(3) ?
C3 C4 . 1.519(3) ?
C3 C12 . 1.523(4) ?
C3 H3 . 0.9800 ?
C4 C5 . 1.363(4) ?
C4 C9 . 1.462(4) ?
C5 C11 . 1.501(4) ?
C6 H6A . 0.9600 ?
C6 H6B . 0.9600 ?
C6 H6C . 0.9600 ?
C7 C8 . 1.492(4) ?
C8 H8A . 0.9600 ?
C8 H8B . 0.9600 ?
C8 H8C . 0.9600 ?
C9 C10 . 1.501(4) ?
C10 H10A . 0.9600 ?
C10 H10B . 0.9600 ?
C10 H10C . 0.9600 ?
C11 H11A . 0.9600 ?
C11 H11B . 0.9600 ?
C11 H11C . 0.9600 ?
C12 C13 . 1.383(4) ?
C12 C17 . 1.388(4) ?
C13 C14 . 1.385(5) ?
C13 H13 . 0.9300 ?
C14 C15 . 1.358(6) ?
C14 H14 . 0.9300 ?
C15 C16 . 1.360(6) ?
C16 C17 . 1.394(5) ?
C16 H16 . 0.9300 ?
C17 H17 . 0.9300 ?
O1w H1w . 0.84(2) ?
O1w H2w . 0.841(18) ?

loop_
_geom_hbond_atom_site_label_D
_geom_hbond_atom_site_label_H
_geom_hbond_atom_site_label_A
_geom_hbond_site_symmetry_A
_geom_hbond_distance_DH
_geom_hbond_distance_HA
_geom_hbond_distance_DA
_geom_hbond_angle_DHA
N1 H1n O1w 1_555 0.881(14) 2.025(13) 2.904(3) 174(2)
O1W H1w O1 4_566 0.84(2) 1.92(3) 2.754(3) 174(4)
O1W H2w O2 4_556 0.841(18) 1.96(2) 2.778(3) 166(2)

loop_
_geom_torsion_atom_site_label_1
_geom_torsion_atom_site_label_2
_geom_torsion_atom_site_label_3
_geom_torsion_atom_site_label_4
_geom_torsion_site_symmetry_1
_geom_torsion_site_symmetry_2
_geom_torsion_site_symmetry_3
_geom_torsion_site_symmetry_4
_geom_torsion
_geom_torsion_publ_flag
C5 N1 C1 C2 . . . . 13.2(4) ?
C5 N1 C1 C6 . . . . -166.2(3) ?
N1 C1 C2 C7 . . . . -165.8(3) ?
C6 C1 C2 C7 . . . . 13.5(5) ?
N1 C1 C2 C3 . . . . 12.1(4) ?
C6 C1 C2 C3 . . . . -168.6(3) ?
C1 C2 C3 C4 . . . . -31.5(3) ?
C7 C2 C3 C4 . . . . 146.5(2) ?
C1 C2 C3 C12 . . . . 94.1(3) ?
C7 C2 C3 C12 . . . . -87.9(3) ?
C12 C3 C4 C5 . . . . -95.4(3) ?
C2 C3 C4 C5 . . . . 29.0(3) ?
C12 C3 C4 C9 . . . . 79.5(3) ?
C2 C3 C4 C9 . . . . -156.1(2) ?
C9 C4 C5 N1 . . . . 177.7(3) ?
C3 C4 C5 N1 . . . . -7.5(4) ?
C9 C4 C5 C11 . . . . -1.8(5) ?
C3 C4 C5 C11 . . . . 173.0(3) ?
C1 N1 C5 C4 . . . . -15.7(4) ?
C1 N1 C5 C11 . . . . 163.9(3) ?
C1 C2 C7 O1 . . . . 170.6(3) ?
C3 C2 C7 O1 . . . . -7.3(4) ?
C1 C2 C7 C8 . . . . -7.1(5) ?
C3 C2 C7 C8 . . . . 175.0(3) ?
C5 C4 C9 O2 . . . . 1.6(5) ?
C3 C4 C9 O2 . . . . -173.2(3) ?
C5 C4 C9 C10 . . . . -178.1(3) ?
C3 C4 C9 C10 . . . . 7.2(4) ?
C4 C3 C12 C13 . . . . 29.6(3) ?
C2 C3 C12 C13 . . . . -95.5(3) ?
C4 C3 C12 C17 . . . . -151.8(3) ?
C2 C3 C12 C17 . . . . 83.1(3) ?
C17 C12 C13 C14 . . . . 0.9(5) ?
C3 C12 C13 C14 . . . . 179.5(3) ?
C12 C13 C14 C15 . . . . -0.1(6) ?
C13 C14 C15 C16 . . . . -0.7(6) ?
C13 C14 C15 Br . . . . 178.7(3) ?
C14 C15 C16 C17 . . . . 0.7(7) ?
Br C15 C16 C17 . . . . -178.7(3) ?
C13 C12 C17 C16 . . . . -0.8(5) ?
C3 C12 C17 C16 . . . . -179.5(3) ?
C15 C16 C17 C12 . . . . 0.0(6) ?

loop_
_cod_related_entry_id
_cod_related_entry_database
_cod_related_entry_code
1 ChemSpider 30656023
